data_7004585
loop_
_publ_author_name
'Ejfler, Jolanta'
'Szafert, S\/lawomir'
'Mierzwicki, Krzysztof'
'Jerzykiewicz, Lucjan B.'
'Sobota, Piotr'

_publ_section_title
;
 Homo- and heteroleptic zinc aminophenolates as initiators for lactide
 polymerization
;
_journal_issue 46
_journal_name_full 'Dalton Transactions'
_journal_page_first 6556
_journal_page_last 6562
_journal_paper_doi 10.1039/b808882a
_journal_year 2008
_chemical_formula_moiety 'C22 H37 N O'
_chemical_formula_sum 'C22 H37 N O'
_chemical_formula_weight 331.53
_chemical_name_systematic
;
?
;
_space_group_IT_number 2
_symmetry_cell_setting triclinic
_symmetry_Int_Tables_number 2
_symmetry_space_group_name_Hall '-P 1'
_symmetry_space_group_name_H-M 'P -1'
_atom_sites_solution_hydrogens geom
_atom_sites_solution_primary direct
_atom_sites_solution_secondary difmap
_audit_creation_method SHELXL-97
_cell_angle_alpha 91.410(10)
_cell_angle_beta 112.250(10)
_cell_angle_gamma 104.860(10)
_cell_formula_units_Z 2
_cell_length_a 10.306(4)
_cell_length_b 10.451(4)
_cell_length_c 10.594(4)
_cell_measurement_reflns_used 4119
_cell_measurement_temperature 100(2)
_cell_measurement_theta_max 58
_cell_measurement_theta_min 3
_cell_volume 1011.3(7)
_computing_cell_refinement 'Oxford Diffraion software, CrystAlis 1.171'
_computing_data_collection 'Oxford Diffraion software, CrystAlis 1.171'
_computing_data_reduction 'Oxford Diffraion software, CrystAlis 1.171'
_computing_molecular_graphics 'SHELXTL-NT V5.1, Bruker AXS 1999'
_computing_publication_material 'SHELXTL-NT V5.1, Bruker AXS 1999'
_computing_structure_refinement 'SHELXTL-NT V5.1, Bruker AXS 1999'
_computing_structure_solution 'SHELXTL-NT V5.1, Bruker AXS 1999'
_diffrn_ambient_temperature 100(2)
_diffrn_measured_fraction_theta_full 0.990
_diffrn_measured_fraction_theta_max 0.990
_diffrn_measurement_device_type 'Kuma KM-4 CCD kappa-axis diffractometer'
_diffrn_measurement_method \w
_diffrn_radiation_monochromator graphite
_diffrn_radiation_source 'fine-focus sealed tube'
_diffrn_radiation_type MoK\a
_diffrn_radiation_wavelength 0.71073
_diffrn_reflns_av_R_equivalents 0.0344
_diffrn_reflns_av_sigmaI/netI 0.0342
_diffrn_reflns_limit_h_max 13
_diffrn_reflns_limit_h_min -13
_diffrn_reflns_limit_k_max 13
_diffrn_reflns_limit_k_min -12
_diffrn_reflns_limit_l_max 14
_diffrn_reflns_limit_l_min -14
_diffrn_reflns_number 15002
_diffrn_reflns_theta_full 28.06
_diffrn_reflns_theta_max 28.06
_diffrn_reflns_theta_min 3.11
_exptl_absorpt_coefficient_mu 0.065
_exptl_absorpt_correction_T_max 0.9937
_exptl_absorpt_correction_T_min 0.9872
_exptl_absorpt_correction_type analytical
_exptl_absorpt_process_details 'Oxford Diffraion software, CrystAlis 1.171'
_exptl_crystal_colour colorless
_exptl_crystal_density_diffrn 1.089
_exptl_crystal_density_method 'not measured'
_exptl_crystal_description block
_exptl_crystal_F_000 368
_exptl_crystal_size_max 0.20
_exptl_crystal_size_mid 0.15
_exptl_crystal_size_min 0.10
_refine_diff_density_max 0.354
_refine_diff_density_min -0.168
_refine_diff_density_rms 0.041
_refine_ls_extinction_method none
_refine_ls_goodness_of_fit_ref 1.083
_refine_ls_hydrogen_treatment mixed
_refine_ls_matrix_type full
_refine_ls_number_parameters 227
_refine_ls_number_reflns 4855
_refine_ls_number_restraints 0
_refine_ls_restrained_S_all 1.083
_refine_ls_R_factor_all 0.0681
_refine_ls_R_factor_gt 0.0482
_refine_ls_shift/su_max 0.000
_refine_ls_shift/su_mean 0.000
_refine_ls_structure_factor_coef Fsqd
_refine_ls_weighting_details 'calc w=1/[\s^2^(Fo^2^)+(0.0539P)^2^+0.1909P] where P=(Fo^2^+2Fc^2^)/3'
_refine_ls_weighting_scheme calc
_refine_ls_wR_factor_gt 0.1076
_refine_ls_wR_factor_ref 0.1157
_reflns_number_gt 3877
_reflns_number_total 4855
_reflns_threshold_expression >2sigma(I)
_cod_data_source_file b808882a.txt
_cod_data_source_block aqq
_cod_depositor_comments
;
The following automatic conversions were performed:
'_symmetry_cell_setting' value 'Triclinic' changed to 'triclinic'
according to '/home/saulius/struct/CIF-dictionaries/cif_core.dic'
dictionary named 'cif_core.dic' version 2.4.1 from 2010-06-29.

Automatic conversion script
Id: cif_fix_enum 1527 2010-12-29 10:47:43Z saulius 
;
_cod_database_code 7004585

loop_
_symmetry_equiv_pos_site_id
_symmetry_equiv_pos_as_xyz
1 x,y,z
2 -x,-y,-z

loop_
_atom_site_label
_atom_site_type_symbol
_atom_site_fract_x
_atom_site_fract_y
_atom_site_fract_z
_atom_site_U_iso_or_equiv
_atom_site_adp_type
_atom_site_occupancy
_atom_site_symmetry_multiplicity
_atom_site_calc_flag
_atom_site_refinement_flags
_atom_site_disorder_assembly
_atom_site_disorder_group
N1 N 0.15150(11) 0.49245(10) 0.29192(10) 0.0158(2) Uani 1 1 d . . .
O1 O 0.37376(10) 0.53396(9) 0.21086(9) 0.0201(2) Uani 1 1 d . . .
HO1 H 0.2853(19) 0.5022(16) 0.2170(17) 0.030 Uiso 1 1 d . . .
C1 C 0.09400(15) 0.60830(13) 0.26442(14) 0.0214(3) Uani 1 1 d . . .
H1A H 0.1731 0.6874 0.2713 0.032 Uiso 1 1 calc R . .
H1B H 0.0541 0.6239 0.3320 0.032 Uiso 1 1 calc R . .
H1C H 0.0164 0.5909 0.1716 0.032 Uiso 1 1 calc R . .
C11 C 0.03977(13) 0.36373(12) 0.27511(12) 0.0157(3) Uani 1 1 d . . .
H11A H 0.0930 0.2941 0.2956 0.019 Uiso 1 1 calc R . .
C12 C -0.03781(14) 0.35703(12) 0.37411(13) 0.0169(3) Uani 1 1 d . . .
H12A H 0.0361 0.3783 0.4702 0.020 Uiso 1 1 calc R . .
H12B H -0.0923 0.4246 0.3578 0.020 Uiso 1 1 calc R . .
C13 C -0.14427(14) 0.21801(13) 0.35441(13) 0.0200(3) Uani 1 1 d . . .
H13A H -0.0887 0.1515 0.3797 0.024 Uiso 1 1 calc R . .
H13B H -0.1963 0.2180 0.4161 0.024 Uiso 1 1 calc R . .
C14 C -0.25558(14) 0.17852(14) 0.20531(14) 0.0225(3) Uani 1 1 d . . .
H14A H -0.3195 0.0866 0.1939 0.027 Uiso 1 1 calc R . .
H14B H -0.3180 0.2396 0.1828 0.027 Uiso 1 1 calc R . .
C15 C -0.17830(15) 0.18502(14) 0.10688(14) 0.0242(3) Uani 1 1 d . . .
H15A H -0.2522 0.1635 0.0108 0.029 Uiso 1 1 calc R . .
H15B H -0.1238 0.1174 0.1235 0.029 Uiso 1 1 calc R . .
C16 C -0.07195(14) 0.32386(14) 0.12609(13) 0.0217(3) Uani 1 1 d . . .
H16A H -0.0201 0.3236 0.0642 0.026 Uiso 1 1 calc R . .
H16B H -0.1276 0.3903 0.1007 0.026 Uiso 1 1 calc R . .
C21 C 0.40926(13) 0.62547(12) 0.43535(13) 0.0153(2) Uani 1 1 d . . .
C22 C 0.45721(13) 0.62480(12) 0.32737(12) 0.0148(2) Uani 1 1 d . . .
C23 C 0.59013(13) 0.71534(12) 0.33889(12) 0.0146(2) Uani 1 1 d . . .
C24 C 0.66798(13) 0.80765(12) 0.45905(12) 0.0143(2) Uani 1 1 d . . .
H24A H 0.7573 0.8698 0.4679 0.017 Uiso 1 1 calc R . .
C25 C 0.62159(13) 0.81347(12) 0.56682(12) 0.0149(2) Uani 1 1 d . . .
C26 C 0.49088(13) 0.71954(12) 0.55165(12) 0.0158(3) Uani 1 1 d . . .
H26A H 0.4569 0.7202 0.6233 0.019 Uiso 1 1 calc R . .
C27 C 0.27450(13) 0.51911(12) 0.42838(12) 0.0164(3) Uani 1 1 d . . .
H27A H 0.3005 0.4352 0.4510 0.020 Uiso 1 1 calc R . .
H27B H 0.2424 0.5477 0.4987 0.020 Uiso 1 1 calc R . .
C28 C 0.64510(13) 0.71291(12) 0.22262(12) 0.0163(3) Uani 1 1 d . . .
C29 C 0.70355(14) 0.91887(12) 0.69575(13) 0.0171(3) Uani 1 1 d . . .
C30 C 0.66079(15) 0.57357(13) 0.19283(14) 0.0221(3) Uani 1 1 d . . .
H30A H 0.5666 0.5059 0.1692 0.033 Uiso 1 1 calc R . .
H30B H 0.7347 0.5542 0.2747 0.033 Uiso 1 1 calc R . .
H30C H 0.6911 0.5722 0.1157 0.033 Uiso 1 1 calc R . .
C31 C 0.53602(15) 0.74720(14) 0.09152(13) 0.0215(3) Uani 1 1 d . . .
H31A H 0.5304 0.8377 0.1091 0.032 Uiso 1 1 calc R . .
H31B H 0.4391 0.6832 0.0654 0.032 Uiso 1 1 calc R . .
H31C H 0.5691 0.7425 0.0166 0.032 Uiso 1 1 calc R . .
C32 C 0.79532(14) 0.81432(14) 0.25940(14) 0.0213(3) Uani 1 1 d . . .
H32A H 0.7886 0.9047 0.2755 0.032 Uiso 1 1 calc R . .
H32B H 0.8265 0.8084 0.1833 0.032 Uiso 1 1 calc R . .
H32C H 0.8668 0.7947 0.3429 0.032 Uiso 1 1 calc R . .
C33 C 0.73760(15) 0.85018(14) 0.82651(13) 0.0230(3) Uani 1 1 d . . .
H33A H 0.8036 0.7967 0.8283 0.034 Uiso 1 1 calc R . .
H33B H 0.6464 0.7920 0.8265 0.034 Uiso 1 1 calc R . .
H33C H 0.7845 0.9182 0.9079 0.034 Uiso 1 1 calc R . .
C34 C 0.60609(15) 1.00809(14) 0.69737(14) 0.0239(3) Uani 1 1 d . . .
H34A H 0.5869 1.0546 0.6159 0.036 Uiso 1 1 calc R . .
H34B H 0.6561 1.0738 0.7807 0.036 Uiso 1 1 calc R . .
H34C H 0.5133 0.9526 0.6965 0.036 Uiso 1 1 calc R . .
C35 C 0.84789(14) 1.00922(13) 0.69838(14) 0.0216(3) Uani 1 1 d . . .
H35A H 0.8276 1.0583 0.6188 0.032 Uiso 1 1 calc R . .
H35B H 0.9108 0.9544 0.6946 0.032 Uiso 1 1 calc R . .
H35C H 0.8975 1.0727 0.7834 0.032 Uiso 1 1 calc R . .

loop_
_atom_site_aniso_label
_atom_site_aniso_U_11
_atom_site_aniso_U_22
_atom_site_aniso_U_33
_atom_site_aniso_U_23
_atom_site_aniso_U_13
_atom_site_aniso_U_12
N1 0.0129(5) 0.0167(5) 0.0158(5) 0.0027(4) 0.0047(4) 0.0025(4)
O1 0.0168(4) 0.0217(5) 0.0183(5) -0.0040(4) 0.0081(4) -0.0016(4)
C1 0.0201(6) 0.0192(6) 0.0245(7) 0.0071(5) 0.0081(6) 0.0061(5)
C11 0.0149(6) 0.0157(6) 0.0163(6) 0.0011(5) 0.0065(5) 0.0035(5)
C12 0.0162(6) 0.0167(6) 0.0163(6) -0.0006(5) 0.0065(5) 0.0023(5)
C13 0.0173(6) 0.0182(6) 0.0221(7) 0.0012(5) 0.0078(5) 0.0015(5)
C14 0.0171(6) 0.0205(7) 0.0248(7) -0.0004(5) 0.0057(6) 0.0013(5)
C15 0.0193(6) 0.0258(7) 0.0195(7) -0.0064(5) 0.0021(6) 0.0028(6)
C16 0.0193(6) 0.0273(7) 0.0155(6) 0.0006(5) 0.0057(5) 0.0040(5)
C21 0.0133(6) 0.0153(6) 0.0172(6) 0.0029(5) 0.0060(5) 0.0041(5)
C22 0.0158(6) 0.0139(6) 0.0139(6) 0.0006(5) 0.0049(5) 0.0044(5)
C23 0.0154(6) 0.0159(6) 0.0155(6) 0.0045(5) 0.0075(5) 0.0072(5)
C24 0.0118(5) 0.0143(6) 0.0169(6) 0.0028(5) 0.0059(5) 0.0034(5)
C25 0.0148(6) 0.0143(6) 0.0148(6) 0.0015(5) 0.0046(5) 0.0051(5)
C26 0.0166(6) 0.0180(6) 0.0151(6) 0.0027(5) 0.0081(5) 0.0059(5)
C27 0.0142(6) 0.0187(6) 0.0151(6) 0.0023(5) 0.0055(5) 0.0031(5)
C28 0.0157(6) 0.0187(6) 0.0158(6) 0.0023(5) 0.0081(5) 0.0043(5)
C29 0.0171(6) 0.0176(6) 0.0156(6) -0.0004(5) 0.0062(5) 0.0043(5)
C30 0.0233(7) 0.0240(7) 0.0228(7) 0.0004(5) 0.0123(6) 0.0086(6)
C31 0.0205(6) 0.0270(7) 0.0172(6) 0.0053(5) 0.0083(5) 0.0057(5)
C32 0.0190(6) 0.0256(7) 0.0199(6) 0.0016(5) 0.0107(5) 0.0028(5)
C33 0.0255(7) 0.0247(7) 0.0167(6) -0.0002(5) 0.0078(6) 0.0052(6)
C34 0.0227(7) 0.0237(7) 0.0224(7) -0.0054(5) 0.0054(6) 0.0081(6)
C35 0.0203(6) 0.0192(6) 0.0205(6) -0.0028(5) 0.0067(6) 0.0004(5)

loop_
_atom_type_symbol
_atom_type_description
_atom_type_scat_dispersion_real
_atom_type_scat_dispersion_imag
_atom_type_scat_source
C C 0.0033 0.0016 'International Tables Vol C Tables 4.2.6.8 and 6.1.1.4'
H H 0.0000 0.0000 'International Tables Vol C Tables 4.2.6.8 and 6.1.1.4'
N N 0.0061 0.0033 'International Tables Vol C Tables 4.2.6.8 and 6.1.1.4'
O O 0.0106 0.0060 'International Tables Vol C Tables 4.2.6.8 and 6.1.1.4'

loop_
_geom_angle_atom_site_label_1
_geom_angle_atom_site_label_2
_geom_angle_atom_site_label_3
_geom_angle
_geom_angle_site_symmetry_1
_geom_angle_site_symmetry_3
_geom_angle_publ_flag
C1 N1 C27 110.58(10) . . ?
C1 N1 C11 114.73(10) . . ?
C27 N1 C11 111.58(10) . . ?
C22 O1 HO1 104.3(10) . . ?
N1 C1 H1A 109.5 . . ?
N1 C1 H1B 109.5 . . ?
H1A C1 H1B 109.5 . . ?
N1 C1 H1C 109.5 . . ?
H1A C1 H1C 109.5 . . ?
H1B C1 H1C 109.5 . . ?
N1 C11 C16 111.37(10) . . ?
N1 C11 C12 115.18(10) . . ?
C16 C11 C12 110.59(11) . . ?
N1 C11 H11A 106.4 . . ?
C16 C11 H11A 106.4 . . ?
C12 C11 H11A 106.4 . . ?
C13 C12 C11 111.23(10) . . ?
C13 C12 H12A 109.4 . . ?
C11 C12 H12A 109.4 . . ?
C13 C12 H12B 109.4 . . ?
C11 C12 H12B 109.4 . . ?
H12A C12 H12B 108.0 . . ?
C14 C13 C12 110.98(11) . . ?
C14 C13 H13A 109.4 . . ?
C12 C13 H13A 109.4 . . ?
C14 C13 H13B 109.4 . . ?
C12 C13 H13B 109.4 . . ?
H13A C13 H13B 108.0 . . ?
C15 C14 C13 110.71(11) . . ?
C15 C14 H14A 109.5 . . ?
C13 C14 H14A 109.5 . . ?
C15 C14 H14B 109.5 . . ?
C13 C14 H14B 109.5 . . ?
H14A C14 H14B 108.1 . . ?
C14 C15 C16 111.36(11) . . ?
C14 C15 H15A 109.4 . . ?
C16 C15 H15A 109.4 . . ?
C14 C15 H15B 109.4 . . ?
C16 C15 H15B 109.4 . . ?
H15A C15 H15B 108.0 . . ?
C11 C16 C15 111.01(11) . . ?
C11 C16 H16A 109.4 . . ?
C15 C16 H16A 109.4 . . ?
C11 C16 H16B 109.4 . . ?
C15 C16 H16B 109.4 . . ?
H16A C16 H16B 108.0 . . ?
C26 C21 C22 119.52(11) . . ?
C26 C21 C27 120.13(11) . . ?
C22 C21 C27 120.25(11) . . ?
O1 C22 C21 119.23(11) . . ?
O1 C22 C23 120.18(11) . . ?
C21 C22 C23 120.58(11) . . ?
C24 C23 C22 117.21(11) . . ?
C24 C23 C28 121.92(11) . . ?
C22 C23 C28 120.86(11) . . ?
C25 C24 C23 123.70(11) . . ?
C25 C24 H24A 118.2 . . ?
C23 C24 H24A 118.2 . . ?
C26 C25 C24 116.80(11) . . ?
C26 C25 C29 119.52(11) . . ?
C24 C25 C29 123.64(11) . . ?
C21 C26 C25 122.14(11) . . ?
C21 C26 H26A 118.9 . . ?
C25 C26 H26A 118.9 . . ?
N1 C27 C21 113.14(10) . . ?
N1 C27 H27A 109.0 . . ?
C21 C27 H27A 109.0 . . ?
N1 C27 H27B 109.0 . . ?
C21 C27 H27B 109.0 . . ?
H27A C27 H27B 107.8 . . ?
C32 C28 C31 107.90(10) . . ?
C32 C28 C23 112.31(10) . . ?
C31 C28 C23 109.43(10) . . ?
C32 C28 C30 107.16(10) . . ?
C31 C28 C30 109.58(11) . . ?
C23 C28 C30 110.39(10) . . ?
C35 C29 C25 112.39(10) . . ?
C35 C29 C33 108.38(11) . . ?
C25 C29 C33 110.17(11) . . ?
C35 C29 C34 107.90(11) . . ?
C25 C29 C34 108.86(10) . . ?
C33 C29 C34 109.07(11) . . ?
C28 C30 H30A 109.5 . . ?
C28 C30 H30B 109.5 . . ?
H30A C30 H30B 109.5 . . ?
C28 C30 H30C 109.5 . . ?
H30A C30 H30C 109.5 . . ?
H30B C30 H30C 109.5 . . ?
C28 C31 H31A 109.5 . . ?
C28 C31 H31B 109.5 . . ?
H31A C31 H31B 109.5 . . ?
C28 C31 H31C 109.5 . . ?
H31A C31 H31C 109.5 . . ?
H31B C31 H31C 109.5 . . ?
C28 C32 H32A 109.5 . . ?
C28 C32 H32B 109.5 . . ?
H32A C32 H32B 109.5 . . ?
C28 C32 H32C 109.5 . . ?
H32A C32 H32C 109.5 . . ?
H32B C32 H32C 109.5 . . ?
C29 C33 H33A 109.5 . . ?
C29 C33 H33B 109.5 . . ?
H33A C33 H33B 109.5 . . ?
C29 C33 H33C 109.5 . . ?
H33A C33 H33C 109.5 . . ?
H33B C33 H33C 109.5 . . ?
C29 C34 H34A 109.5 . . ?
C29 C34 H34B 109.5 . . ?
H34A C34 H34B 109.5 . . ?
C29 C34 H34C 109.5 . . ?
H34A C34 H34C 109.5 . . ?
H34B C34 H34C 109.5 . . ?
C29 C35 H35A 109.5 . . ?
C29 C35 H35B 109.5 . . ?
H35A C35 H35B 109.5 . . ?
C29 C35 H35C 109.5 . . ?
H35A C35 H35C 109.5 . . ?
H35B C35 H35C 109.5 . . ?

loop_
_geom_bond_atom_site_label_1
_geom_bond_atom_site_label_2
_geom_bond_distance
_geom_bond_site_symmetry_2
_geom_bond_publ_flag
N1 C1 1.4686(17) . ?
N1 C27 1.4784(16) . ?
N1 C11 1.4851(16) . ?
O1 C22 1.3727(15) . ?
O1 HO1 0.915(18) . ?
C1 H1A 0.9800 . ?
C1 H1B 0.9800 . ?
C1 H1C 0.9800 . ?
C11 C16 1.5286(18) . ?
C11 C12 1.5344(17) . ?
C11 H11A 1.0000 . ?
C12 C13 1.5337(18) . ?
C12 H12A 0.9900 . ?
C12 H12B 0.9900 . ?
C13 C14 1.5278(19) . ?
C13 H13A 0.9900 . ?
C13 H13B 0.9900 . ?
C14 C15 1.5267(19) . ?
C14 H14A 0.9900 . ?
C14 H14B 0.9900 . ?
C15 C16 1.5326(19) . ?
C15 H15A 0.9900 . ?
C15 H15B 0.9900 . ?
C16 H16A 0.9900 . ?
C16 H16B 0.9900 . ?
C21 C26 1.3869(18) . ?
C21 C22 1.4080(17) . ?
C21 C27 1.5155(17) . ?
C22 C23 1.4105(17) . ?
C23 C24 1.4015(17) . ?
C23 C28 1.5405(17) . ?
C24 C25 1.4002(17) . ?
C24 H24A 0.9500 . ?
C25 C26 1.3979(17) . ?
C25 C29 1.5387(17) . ?
C26 H26A 0.9500 . ?
C27 H27A 0.9900 . ?
C27 H27B 0.9900 . ?
C28 C32 1.5339(18) . ?
C28 C31 1.5394(18) . ?
C28 C30 1.5437(18) . ?
C29 C35 1.5336(18) . ?
C29 C33 1.5386(19) . ?
C29 C34 1.5399(18) . ?
C30 H30A 0.9800 . ?
C30 H30B 0.9800 . ?
C30 H30C 0.9800 . ?
C31 H31A 0.9800 . ?
C31 H31B 0.9800 . ?
C31 H31C 0.9800 . ?
C32 H32A 0.9800 . ?
C32 H32B 0.9800 . ?
C32 H32C 0.9800 . ?
C33 H33A 0.9800 . ?
C33 H33B 0.9800 . ?
C33 H33C 0.9800 . ?
C34 H34A 0.9800 . ?
C34 H34B 0.9800 . ?
C34 H34C 0.9800 . ?
C35 H35A 0.9800 . ?
C35 H35B 0.9800 . ?
C35 H35C 0.9800 . ?

loop_
_geom_torsion_atom_site_label_1
_geom_torsion_atom_site_label_2
_geom_torsion_atom_site_label_3
_geom_torsion_atom_site_label_4
_geom_torsion
_geom_torsion_site_symmetry_1
_geom_torsion_site_symmetry_2
_geom_torsion_site_symmetry_3
_geom_torsion_site_symmetry_4
_geom_torsion_publ_flag
C1 N1 C11 C16 63.84(13) . . . . ?
C27 N1 C11 C16 -169.40(10) . . . . ?
C1 N1 C11 C12 -63.11(14) . . . . ?
C27 N1 C11 C12 63.64(13) . . . . ?
N1 C11 C12 C13 -176.69(10) . . . . ?
C16 C11 C12 C13 55.96(14) . . . . ?
C11 C12 C13 C14 -56.22(14) . . . . ?
C12 C13 C14 C15 56.03(14) . . . . ?
C13 C14 C15 C16 -56.22(15) . . . . ?
N1 C11 C16 C15 174.76(10) . . . . ?
C12 C11 C16 C15 -55.82(14) . . . . ?
C14 C15 C16 C11 56.36(15) . . . . ?
C26 C21 C22 O1 -178.13(11) . . . . ?
C27 C21 C22 O1 5.54(17) . . . . ?
C26 C21 C22 C23 2.51(18) . . . . ?
C27 C21 C22 C23 -173.82(11) . . . . ?
O1 C22 C23 C24 178.38(10) . . . . ?
C21 C22 C23 C24 -2.26(17) . . . . ?
O1 C22 C23 C28 -0.85(17) . . . . ?
C21 C22 C23 C28 178.51(11) . . . . ?
C22 C23 C24 C25 0.56(18) . . . . ?
C28 C23 C24 C25 179.78(11) . . . . ?
C23 C24 C25 C26 0.88(18) . . . . ?
C23 C24 C25 C29 -177.14(11) . . . . ?
C22 C21 C26 C25 -1.01(18) . . . . ?
C27 C21 C26 C25 175.33(11) . . . . ?
C24 C25 C26 C21 -0.65(18) . . . . ?
C29 C25 C26 C21 177.45(11) . . . . ?
C1 N1 C27 C21 -67.86(13) . . . . ?
C11 N1 C27 C21 163.16(10) . . . . ?
C26 C21 C27 N1 139.61(12) . . . . ?
C22 C21 C27 N1 -44.08(15) . . . . ?
C24 C23 C28 C32 3.89(16) . . . . ?
C22 C23 C28 C32 -176.92(11) . . . . ?
C24 C23 C28 C31 -115.92(13) . . . . ?
C22 C23 C28 C31 63.28(15) . . . . ?
C24 C23 C28 C30 123.41(12) . . . . ?
C22 C23 C28 C30 -57.40(15) . . . . ?
C26 C25 C29 C35 177.32(11) . . . . ?
C24 C25 C29 C35 -4.72(17) . . . . ?
C26 C25 C29 C33 56.34(15) . . . . ?
C24 C25 C29 C33 -125.69(12) . . . . ?
C26 C25 C29 C34 -63.21(15) . . . . ?
C24 C25 C29 C34 114.76(13) . . . . ?

loop_
_cod_related_entry_id
_cod_related_entry_database
_cod_related_entry_code
1 ChemSpider 30652675
